data_4519056
loop_
_publ_author_name
'Yang, Wu-Lin'
'Wang, Yuan-Lin'
'Li, Wen'
'Gu, Bu-Ming'
'Wang, Si-Wen'
'Luo, Xiaoyan'
'Tian, Bo-Xue'
'Deng, Wei-Ping'

_publ_section_title
;
 Diastereo- and Enantioselective Synthesis of Eight-Membered Heterocycles
 via an Allylation/Ring Expansion Sequence Enabled by Multiple Catalysis
;
_journal_name_full 'ACS Catalysis'
_journal_page_first 12557
_journal_page_last 12564
_journal_paper_doi 10.1021/acscatal.1c03711
_journal_year 2021
_chemical_absolute_configuration ad
_chemical_formula_moiety '3(C21 H21 N O3), C H Cl3'
_chemical_formula_sum 'C64 H64 Cl3 N3 O9'
_chemical_formula_weight 1125.53
_space_group_crystal_system triclinic
_space_group_IT_number 1
_space_group_name_Hall 'P 1'
_space_group_name_H-M_alt 'P 1'
_atom_sites_solution_hydrogens geom
_audit_creation_date 2020-12-02
_audit_creation_method
;
Olex2 1.2
(compiled 2018.05.29 svn.r3508 for OlexSys, GUI svn.r5506)
;
_cell_angle_alpha 77.061(3)
_cell_angle_beta 87.047(3)
_cell_angle_gamma 72.519(3)
_cell_formula_units_Z 1
_cell_length_a 8.8520(8)
_cell_length_b 12.8850(11)
_cell_length_c 13.9065(12)
_cell_measurement_reflns_used 9594
_cell_measurement_temperature 200(2)
_cell_measurement_theta_max 68.09
_cell_measurement_theta_min 5.43
_cell_volume 1474.3(2)
_computing_cell_refinement 'SAINT V8.38A (?, 2016)'
_computing_data_reduction 'SAINT V8.38A (?, 2016)'
_computing_molecular_graphics 'Olex2 (Dolomanov et al., 2009)'
_computing_publication_material 'Olex2 (Dolomanov et al., 2009)'
_computing_structure_refinement 'XL (Sheldrick, 2008)'
_computing_structure_solution 'SHELXT 2014/5 (Sheldrick, 2014)'
_diffrn_ambient_temperature 200.0
_diffrn_measured_fraction_theta_full 0.974
_diffrn_measured_fraction_theta_max 0.971
_diffrn_measurement_device_type 'Bruker APEX-II CCD'
_diffrn_measurement_method '\f and \w scans'
_diffrn_radiation_type CuK\a
_diffrn_radiation_wavelength 1.54178
_diffrn_reflns_av_R_equivalents 0.0509
_diffrn_reflns_av_unetI/netI 0.0469
_diffrn_reflns_Laue_measured_fraction_full 0.974
_diffrn_reflns_Laue_measured_fraction_max 0.971
_diffrn_reflns_limit_h_max 10
_diffrn_reflns_limit_h_min -10
_diffrn_reflns_limit_k_max 15
_diffrn_reflns_limit_k_min -15
_diffrn_reflns_limit_l_max 16
_diffrn_reflns_limit_l_min -14
_diffrn_reflns_number 46965
_diffrn_reflns_point_group_measured_fraction_full 0.917
_diffrn_reflns_point_group_measured_fraction_max 0.910
_diffrn_reflns_theta_full 67.679
_diffrn_reflns_theta_max 68.180
_diffrn_reflns_theta_min 3.261
_diffrn_standards_number 0
_exptl_absorpt_coefficient_mu 1.884
_exptl_absorpt_correction_T_max 0.7531
_exptl_absorpt_correction_T_min 0.4883
_exptl_absorpt_correction_type multi-scan
_exptl_absorpt_process_details
'SADABS-2016/2 (Bruker,2016/2) was used for absorption correction. wR2(int) was 0.1360 before and 0.0880 after correction. The Ratio of minimum to maximum transmission is 0.6484. The \l/2 correction factor is Not present.'
_exptl_crystal_colour 'clear light colourless'
_exptl_crystal_colour_lustre clear
_exptl_crystal_colour_modifier light
_exptl_crystal_colour_primary colourless
_exptl_crystal_density_diffrn 1.268
_exptl_crystal_description plate
_exptl_crystal_F_000 592
_exptl_crystal_size_max 0.3
_exptl_crystal_size_mid 0.15
_exptl_crystal_size_min 0.1
_refine_diff_density_max 0.402
_refine_diff_density_min -0.690
_refine_diff_density_rms 0.047
_refine_ls_abs_structure_details
;
 Flack x determined using 4267 quotients [(I+)-(I-)]/[(I+)+(I-)]
 (Parsons, Flack and Wagner, Acta Cryst. B69 (2013) 249-259).
;
_refine_ls_abs_structure_Flack 0.122(5)
_refine_ls_extinction_method none
_refine_ls_goodness_of_fit_ref 1.035
_refine_ls_hydrogen_treatment constr
_refine_ls_matrix_type full
_refine_ls_number_parameters 742
_refine_ls_number_reflns 9839
_refine_ls_number_restraints 54
_refine_ls_restrained_S_all 1.083
_refine_ls_R_factor_all 0.0489
_refine_ls_R_factor_gt 0.0478
_refine_ls_shift/su_max 0.000
_refine_ls_shift/su_mean 0.000
_refine_ls_structure_factor_coef Fsqd
_refine_ls_weighting_details 'w=1/[\s^2^(Fo^2^)+(0.0776P)^2^+0.5055P] where P=(Fo^2^+2Fc^2^)/3'
_refine_ls_weighting_scheme calc
_refine_ls_wR_factor_gt 0.1286
_refine_ls_wR_factor_ref 0.1301
_reflns_Friedel_coverage 0.876
_reflns_Friedel_fraction_full 0.860
_reflns_Friedel_fraction_max 0.850
_reflns_number_gt 9582
_reflns_number_total 9839
_reflns_threshold_expression 'I > 2\s(I)'
_cod_data_source_file cs1c03711_si_002.cif
_cod_data_source_block lw_f31_02_0m_a
_cod_database_code 4519056
_shelx_shelxl_version_number 2018/3
_shelx_space_group_comment
;
The symmetry employed for this shelxl refinement is uniquely defined
by the following loop, which should always be used as a source of
symmetry information in preference to the above space-group names.
They are only intended as comments.
;
_shelx_estimated_absorpt_t_max 0.834
_shelx_estimated_absorpt_t_min 0.602
_olex2_refinement_description
;
1. Fixed Uiso
 At 1.2 times of:
  All C(H) groups, All C(H,H) groups, All N(H) groups
 At 1.5 times of:
  All C(H,H,H) groups
2. Restrained distances
 Cl2A-C4 \\sim Cl2-C4 \\sim Cl0A-C4 \\sim Cl1A-C4 \\sim Cl1-C4
 with sigma of 0.02
 Cl1-C4 \\sim Cl2A-C4 \\sim Cl2-C4 \\sim Cl3A-C4 \\sim Cl0A-C4 \\sim Cl1A-C4
 with sigma of 0.02
3. Rigid bond restraints
 Cl1, Cl1A, Cl0A, Cl3A, Cl2A, Cl2
 with sigma for 1-2 distances of 0.01 and sigma for 1-3 distances of 0.01
4. Uiso/Uaniso restraints and constraints
Cl1 \\sim Cl1A \\sim Cl0A \\sim Cl3A \\sim Cl2A \\sim Cl2: within 2A with sigma
of 0.04 and sigma for terminal atoms of 0.08
Uanis(Cl0A) \\sim Ueq, Uanis(Cl1A) \\sim Ueq, Uanis(Cl2A) \\sim Ueq: with sigma
of 0.1 and sigma for terminal atoms of 0.2
5. Others
 Fixed Sof: Cl2(0.65) H4B(0.6) H4A(0.4) Cl0A(0.6) Cl1A(0.25) Cl2A(0.35)
 Cl3A(0.15)
6.a Ternary CH refined with riding coordinates:
 C00J(H00J), C00K(H00K), C00M(H00M), C00O(H00O), C00Y(H00Y), C011(H011),
 C4(H4B), C4(H4A)
6.b Secondary CH2 refined with riding coordinates:
 C010(H01A,H01B), C013(H01E,H01F), C01B(H01C,H01D), C01K(H01U,H01V), C01N(H01K,
 H01L), C01O(H01Y,H)
6.c Aromatic/amide H refined with riding coordinates:
 N00D(H00D), N00E(H00E), N00F(H00F), C00I(H00I), C00S(H00S), C00V(H00V),
 C00W(H00W), C00Z(H00Z), C012(H012), C014(H014), C017(H017), C018(H018),
 C01A(H01Q), C01C(H01G), C01F(H01H), C01G(H01S), C01I(H01I), C01J(H01J),
 C01L(H01X), C01M(H01M), C01P(H01P), C01Q(H01Z), C01R(H01R), C01S(H01),
 C01T(H01T), C01U(H0AA), C01V(H1AA), C01W(H01W), C021(H021), C022(H022)
6.d X=CH2 refined with riding coordinates:
 C01X(H2AA,HA), C01Z(H01N,H01O), C024(H02D,H02E)
6.e Idealised Me refined as rotating group:
 C020(H02A,H02B,H02C), C025(H02F,H02G,H02H), C027(H02I,H02J,H02K)
;
_olex2_submission_special_instructions 'No special instructions were received'

loop_
_space_group_symop_operation_xyz
'x, y, z'

loop_
_atom_site_label
_atom_site_type_symbol
_atom_site_fract_x
_atom_site_fract_y
_atom_site_fract_z
_atom_site_U_iso_or_equiv
_atom_site_adp_type
_atom_site_occupancy
_atom_site_site_symmetry_order
_atom_site_calc_flag
_atom_site_refinement_flags_posn
_atom_site_refinement_flags_adp
_atom_site_refinement_flags_occupancy
_atom_site_disorder_assembly
_atom_site_disorder_group
O003 O 1.6449(3) 1.5728(2) 1.63014(17) 0.0388(6) Uani 1 1 d . . . . .
O005 O 1.8644(3) 1.0573(2) 1.8736(2) 0.0452(6) Uani 1 1 d . . . . .
O006 O 1.6335(3) 1.4382(2) 1.97921(18) 0.0416(6) Uani 1 1 d . . . . .
O007 O 1.1439(3) 1.8922(2) 1.4896(2) 0.0440(6) Uani 1 1 d . . . . .
O008 O 1.6388(4) 1.4946(3) 1.3049(2) 0.0502(7) Uani 1 1 d . . . . .
O009 O 1.1245(4) 1.8163(3) 1.6450(2) 0.0572(8) Uani 1 1 d . . . . .
O00A O 1.4634(4) 1.1395(2) 1.3275(2) 0.0503(7) Uani 1 1 d . . . . .
O00B O 1.7101(4) 1.0832(3) 1.3805(3) 0.0661(9) Uani 1 1 d . . . . .
O00C O 1.9855(5) 1.0738(3) 1.9995(2) 0.0690(10) Uani 1 1 d . . . . .
N00D N 1.7245(3) 1.4946(2) 1.4983(2) 0.0345(6) Uani 1 1 d . . . . .
H00D H 1.696019 1.494582 1.438546 0.041 Uiso 1 1 calc R . . . .
N00E N 1.5457(3) 1.5524(2) 1.8302(2) 0.0323(6) Uani 1 1 d . . . . .
H00E H 1.556920 1.559030 1.766081 0.039 Uiso 1 1 calc R . . . .
N00F N 1.6390(4) 1.5564(3) 1.1388(2) 0.0358(6) Uani 1 1 d . . . . .
H00F H 1.621941 1.542464 1.081916 0.043 Uiso 1 1 calc R . . . .
C00G C 1.6202(4) 1.5632(3) 1.5473(2) 0.0305(7) Uani 1 1 d . . . . .
C00H C 1.6779(4) 1.2107(3) 1.7646(3) 0.0352(7) Uani 1 1 d . . . . .
C00I C 1.3468(4) 1.6289(3) 1.9460(3) 0.0421(8) Uani 1 1 d . . . . .
H00I H 1.355024 1.556051 1.983459 0.051 Uiso 1 1 calc R . . . .
C00J C 1.5513(4) 1.3942(3) 1.2034(2) 0.0323(7) Uani 1 1 d . . . . .
H00J H 1.511272 1.414838 1.133715 0.039 Uiso 1 1 calc R . . . .
C00K C 1.6307(4) 1.2761(3) 1.8458(3) 0.0332(7) Uani 1 1 d . . . . .
H00K H 1.663671 1.222356 1.910463 0.040 Uiso 1 1 calc R . . . .
C00L C 1.4408(4) 1.6446(3) 1.8634(3) 0.0331(7) Uani 1 1 d . . . . .
C00M C 1.4615(4) 1.7545(3) 1.4577(3) 0.0331(7) Uani 1 1 d . . . . .
H00M H 1.430632 1.791237 1.514885 0.040 Uiso 1 1 calc R . . . .
C00N C 1.6132(4) 1.4865(3) 1.2208(3) 0.0342(7) Uani 1 1 d . . . . .
C00O C 1.7204(4) 1.3654(3) 1.8349(2) 0.0293(7) Uani 1 1 d . . . . .
H00O H 1.724470 1.400295 1.763286 0.035 Uiso 1 1 calc R . . . .
C00P C 1.8764(4) 1.4219(3) 1.5334(2) 0.0335(7) Uani 1 1 d . . . . .
C00Q C 1.6295(4) 1.4557(3) 1.8889(2) 0.0308(7) Uani 1 1 d . . . . .
C00R C 1.7921(4) 1.1060(3) 1.7810(3) 0.0390(8) Uani 1 1 d . . . . .
C00S C 1.6226(5) 1.7651(4) 1.4231(3) 0.0513(10) Uani 1 1 d . . . . .
H00S H 1.674610 1.725632 1.374860 0.062 Uiso 1 1 calc R . . . .
C00T C 1.9478(5) 1.1104(3) 1.9142(3) 0.0461(9) Uani 1 1 d . . . . .
C00U C 1.3498(5) 1.2041(3) 1.2545(3) 0.0430(8) Uani 1 1 d . . . . .
C00V C 1.0725(5) 1.9332(3) 1.3206(3) 0.0441(9) Uani 1 1 d . . . . .
H00V H 0.971249 1.977994 1.335585 0.053 Uiso 1 1 calc R . . . .
C00W C 1.9656(4) 1.4428(3) 1.6011(3) 0.0380(8) Uani 1 1 d . . . . .
H00W H 1.927581 1.507869 1.627239 0.046 Uiso 1 1 calc R . . . .
C00X C 1.1423(4) 1.8028(3) 1.5621(3) 0.0381(8) Uani 1 1 d . . . . .
C00Y C 1.4638(4) 1.6307(3) 1.4919(2) 0.0316(7) Uani 1 1 d . . . . .
H00Y H 1.457388 1.600706 1.432344 0.038 Uiso 1 1 calc R . . . .
C00Z C 1.9339(5) 1.3268(3) 1.4943(3) 0.0395(8) Uani 1 1 d . . . . .
H00Z H 1.872162 1.314083 1.446735 0.047 Uiso 1 1 calc R . . . .
C010 C 1.3294(4) 1.6126(3) 1.5615(3) 0.0370(8) Uani 1 1 d . . . . .
H01A H 1.325240 1.535764 1.565952 0.044 Uiso 1 1 calc R . . . .
H01B H 1.357475 1.617217 1.628073 0.044 Uiso 1 1 calc R . . . .
C011 C 1.4125(4) 1.3801(3) 1.2722(3) 0.0335(7) Uani 1 1 d . . . . .
H011 H 1.457251 1.333704 1.337960 0.040 Uiso 1 1 calc R . . . .
C012 C 1.8207(5) 1.6440(4) 1.1930(3) 0.0481(9) Uani 1 1 d . . . . .
H012 H 1.875085 1.576005 1.236322 0.058 Uiso 1 1 calc R . . . .
C013 C 1.8892(4) 1.3183(3) 1.8772(3) 0.0365(8) Uani 1 1 d . . . . .
H01E H 1.883343 1.306372 1.949997 0.044 Uiso 1 1 calc R . . . .
H01F H 1.944832 1.375225 1.854205 0.044 Uiso 1 1 calc R . . . .
C014 C 1.2564(5) 1.8561(4) 1.2040(3) 0.0475(9) Uani 1 1 d . . . . .
H014 H 1.280648 1.847462 1.138404 0.057 Uiso 1 1 calc R . . . .
C015 C 1.1862(4) 1.8782(3) 1.3947(3) 0.0367(7) Uani 1 1 d . . . . .
C016 C 1.6916(4) 1.6509(3) 1.1358(3) 0.0371(8) Uani 1 1 d . . . . .
C017 C 1.2658(6) 1.1484(4) 1.2140(4) 0.0559(11) Uani 1 1 d . . . . .
H017 H 1.290667 1.069505 1.232833 0.067 Uiso 1 1 calc R . . . .
C018 C 2.1138(4) 1.3658(4) 1.6305(3) 0.0451(9) Uani 1 1 d . . . . .
H018 H 2.176889 1.378867 1.677089 0.054 Uiso 1 1 calc R . . . .
C019 C 1.3183(4) 1.3187(3) 1.2289(3) 0.0359(7) Uani 1 1 d . . . . .
C01A C 1.1451(6) 1.2094(4) 1.1456(4) 0.0603(12) Uani 1 1 d . . . . .
H01Q H 1.086450 1.172462 1.117540 0.072 Uiso 1 1 calc R . . . .
C01B C 1.1629(4) 1.6924(3) 1.5347(3) 0.0363(7) Uani 1 1 d . . . . .
H01C H 1.143821 1.705220 1.462836 0.044 Uiso 1 1 calc R . . . .
H01D H 1.083690 1.657966 1.569550 0.044 Uiso 1 1 calc R . . . .
C01C C 1.2407(5) 1.7220(4) 1.9724(3) 0.0516(10) Uani 1 1 d . . . . .
H01G H 1.176532 1.712652 2.028664 0.062 Uiso 1 1 calc R . . . .
C01D C 1.6187(5) 1.1288(3) 1.3117(3) 0.0457(9) Uani 1 1 d . . . . .
C01E C 1.3377(4) 1.8134(3) 1.3760(3) 0.0337(7) Uani 1 1 d . . . . .
C01F C 1.6097(5) 1.2509(4) 1.6707(3) 0.0480(9) Uani 1 1 d . . . . .
H01H H 1.532854 1.322086 1.656024 0.058 Uiso 1 1 calc R . . . .
C01G C 1.1969(4) 1.3775(4) 1.1591(3) 0.0429(8) Uani 1 1 d . . . . .
H01S H 1.172939 1.456200 1.138892 0.051 Uiso 1 1 calc R . . . .
C01H C 2.0815(5) 1.2502(3) 1.5245(3) 0.0449(9) Uani 1 1 d . . . . .
C01I C 1.3691(5) 1.8027(3) 1.2790(3) 0.0435(9) Uani 1 1 d . . . . .
H01I H 1.469907 1.757713 1.263735 0.052 Uiso 1 1 calc R . . . .
C01J C 1.1085(5) 1.9220(3) 1.2250(3) 0.0473(10) Uani 1 1 d . . . . .
H01J H 1.032025 1.959473 1.173506 0.057 Uiso 1 1 calc R . . . .
C01K C 1.6990(4) 1.2904(3) 1.2137(3) 0.0429(8) Uani 1 1 d . . . . .
H01U H 1.771830 1.305637 1.159589 0.051 Uiso 1 1 calc R . . . .
H01V H 1.754185 1.281072 1.276558 0.051 Uiso 1 1 calc R . . . .
C01L C 1.6127(5) 1.7512(3) 1.0743(3) 0.0433(9) Uani 1 1 d . . . . .
H01X H 1.526010 1.754813 1.034846 0.052 Uiso 1 1 calc R . . . .
C01M C 1.4535(4) 1.3257(3) 1.8462(3) 0.0433(9) Uani 1 1 d . . . . .
H01M H 1.405112 1.382061 1.790751 0.052 Uiso 1 1 calc R . . . .
C01N C 1.9906(4) 1.2083(3) 1.8512(3) 0.0409(8) Uani 1 1 d . . . . .
H01K H 1.973596 1.211003 1.780782 0.049 Uiso 1 1 calc R . . . .
H01L H 2.104056 1.199224 1.861477 0.049 Uiso 1 1 calc R . . . .
C01O C 1.6694(5) 1.1798(3) 1.2117(3) 0.0455(9) Uani 1 1 d . . . . .
H01Y H 1.585888 1.192789 1.161922 0.055 Uiso 1 1 calc R . . . .
H H 1.767502 1.127776 1.192612 0.055 Uiso 1 1 calc R . . . .
C01P C 1.4271(5) 1.7501(3) 1.8081(3) 0.0433(8) Uani 1 1 d . . . . .
H01P H 1.491164 1.759785 1.751871 0.052 Uiso 1 1 calc R . . . .
C01Q C 1.3032(5) 1.4903(3) 1.2870(3) 0.0440(9) Uani 1 1 d . . . . .
H01Z H 1.302380 1.555014 1.238004 0.053 Uiso 1 1 calc R . . . .
C01R C 1.8350(6) 1.0435(4) 1.7085(4) 0.0571(11) Uani 1 1 d . . . . .
H01R H 1.913194 0.972828 1.721975 0.068 Uiso 1 1 calc R . . . .
C01S C 1.1110(5) 1.3229(4) 1.1189(3) 0.0550(11) Uani 1 1 d . . . . .
H01 H 1.027909 1.364684 1.072441 0.066 Uiso 1 1 calc R . . . .
C01T C 1.2284(5) 1.8262(4) 1.9180(4) 0.0570(12) Uani 1 1 d . . . . .
H01T H 1.156175 1.888671 1.937629 0.068 Uiso 1 1 calc R . . . .
C01U C 1.8672(6) 1.7388(5) 1.1849(4) 0.0627(12) Uani 1 1 d . . . . .
H0AA H 1.956634 1.734968 1.221967 0.075 Uiso 1 1 calc R . . . .
C01V C 1.7872(7) 1.8383(4) 1.1246(4) 0.0664(13) Uani 1 1 d . . . . .
H1AA H 1.821348 1.902241 1.121078 0.080 Uiso 1 1 calc R . . . .
C01W C 2.1690(5) 1.2714(3) 1.5926(3) 0.0482(9) Uani 1 1 d . . . . .
H01W H 2.269439 1.219993 1.614005 0.058 Uiso 1 1 calc R . . . .
C01X C 1.2100(6) 1.5034(5) 1.3618(4) 0.0662(13) Uani 1 1 d . . . . .
H2AA H 1.207513 1.440620 1.412339 0.079 Uiso 1 1 calc R . . . .
HA H 1.144559 1.575675 1.365847 0.079 Uiso 1 1 calc R . . . .
C01Y C 1.3188(5) 1.8436(3) 1.8346(4) 0.0519(10) Uani 1 1 d . . . . .
C01Z C 1.3623(6) 1.2975(5) 1.9161(4) 0.0651(13) Uani 1 1 d . . . . .
H01N H 1.406184 1.241417 1.972767 0.078 Uiso 1 1 calc R . . . .
H01O H 1.251254 1.332849 1.910817 0.078 Uiso 1 1 calc R . . . .
C020 C 2.1382(6) 1.1453(4) 1.4850(5) 0.0674(13) Uani 1 1 d . . . . .
H02A H 2.087788 1.158024 1.420532 0.101 Uiso 1 1 calc GR . . . .
H02B H 2.110297 1.084418 1.530902 0.101 Uiso 1 1 calc GR . . . .
H02C H 2.253499 1.125303 1.477749 0.101 Uiso 1 1 calc GR . . . .
C021 C 1.7618(7) 1.0864(5) 1.6169(4) 0.0643(13) Uani 1 1 d . . . . .
H021 H 1.787853 1.044521 1.566973 0.077 Uiso 1 1 calc R . . . .
C022 C 1.6504(6) 1.1903(5) 1.5979(4) 0.0610(12) Uani 1 1 d . . . . .
H022 H 1.601527 1.220367 1.534393 0.073 Uiso 1 1 calc R . . . .
C023 C 1.6578(6) 1.8466(4) 1.0689(4) 0.0556(11) Uani 1 1 d . . . . .
C024 C 1.6938(7) 1.8262(5) 1.4566(5) 0.0834(19) Uani 1 1 d . . . . .
H02D H 1.644259 1.866536 1.504954 0.100 Uiso 1 1 calc R . . . .
H02E H 1.794794 1.830062 1.432559 0.100 Uiso 1 1 calc R . . . .
C025 C 1.3044(8) 1.9576(4) 1.7728(5) 0.0752(15) Uani 1 1 d . . . . .
H02F H 1.245827 1.968464 1.711682 0.113 Uiso 1 1 calc GR . . . .
H02G H 1.410354 1.965001 1.756892 0.113 Uiso 1 1 calc GR . . . .
H02H H 1.247632 2.013970 1.809536 0.113 Uiso 1 1 calc GR . . . .
C027 C 1.5679(9) 1.9557(5) 1.0025(6) 0.0862(19) Uani 1 1 d . . . . .
H02I H 1.456496 1.975900 1.021594 0.129 Uiso 1 1 calc GR . . . .
H02J H 1.575128 1.947618 0.933868 0.129 Uiso 1 1 calc GR . . . .
H02K H 1.613754 2.014208 1.009053 0.129 Uiso 1 1 calc GR . . . .
Cl1 Cl 1.1047(2) 1.55535(13) 1.79592(14) 0.0915(5) Uani 1 1 d D U . . .
Cl2 Cl 0.8266(4) 1.7296(4) 1.7126(4) 0.0867(13) Uani 0.65 1 d D U P A 1
C4 C 0.9669(6) 1.6833(5) 1.8119(4) 0.0664(13) Uani 1 1 d D . . . .
H4B H 1.015353 1.745776 1.796060 0.080 Uiso 0.6 1 calc R . P A 2
H4A H 1.023089 1.740118 1.811218 0.080 Uiso 0.4 1 calc R . P A 1
Cl0A Cl 0.8722(5) 1.6811(6) 1.9176(3) 0.137(2) Uani 0.6 1 d D U P A 2
Cl1A Cl 0.9490(14) 1.6041(12) 1.9468(6) 0.116(4) Uani 0.25 1 d D U P A 1
Cl2A Cl 0.8379(11) 1.6924(13) 1.7198(7) 0.164(6) Uani 0.35 1 d D U P A 2
Cl3A Cl 0.8379(12) 1.8057(9) 1.8645(9) 0.084(3) Uani 0.15 1 d D U P A 3

loop_
_atom_site_aniso_label
_atom_site_aniso_U_11
_atom_site_aniso_U_22
_atom_site_aniso_U_33
_atom_site_aniso_U_23
_atom_site_aniso_U_13
_atom_site_aniso_U_12
O003 0.0439(14) 0.0466(14) 0.0220(13) -0.0102(10) -0.0023(10) -0.0050(11)
O005 0.0530(16) 0.0304(12) 0.0501(16) -0.0070(11) -0.0048(12) -0.0096(11)
O006 0.0561(16) 0.0426(14) 0.0222(13) -0.0094(10) 0.0022(11) -0.0076(12)
O007 0.0543(15) 0.0350(13) 0.0396(15) -0.0141(11) 0.0049(11) -0.0052(11)
O008 0.0609(17) 0.079(2) 0.0256(14) -0.0178(12) 0.0034(11) -0.0389(15)
O009 0.069(2) 0.0650(19) 0.0413(18) -0.0243(14) 0.0102(14) -0.0167(15)
O00A 0.0558(17) 0.0448(15) 0.0468(17) 0.0001(12) 0.0014(13) -0.0172(12)
O00B 0.069(2) 0.0602(19) 0.0525(19) 0.0004(15) -0.0117(16) -0.0023(16)
O00C 0.100(3) 0.0486(17) 0.049(2) 0.0035(14) -0.0302(18) -0.0129(16)
N00D 0.0359(15) 0.0415(15) 0.0219(14) -0.0111(11) -0.0032(11) -0.0017(12)
N00E 0.0387(15) 0.0317(14) 0.0231(14) -0.0104(11) 0.0033(11) -0.0026(11)
N00F 0.0468(16) 0.0481(17) 0.0224(14) -0.0134(12) 0.0034(11) -0.0250(14)
C00G 0.0359(17) 0.0329(16) 0.0200(17) -0.0048(12) 0.0012(12) -0.0070(13)
C00H 0.0346(17) 0.0397(18) 0.0355(19) -0.0158(14) 0.0021(14) -0.0120(14)
C00I 0.0382(19) 0.050(2) 0.040(2) -0.0221(17) 0.0045(15) -0.0084(16)
C00J 0.0349(17) 0.0402(18) 0.0249(17) -0.0081(13) 0.0014(13) -0.0150(14)
C00K 0.0371(18) 0.0356(17) 0.0273(17) -0.0086(13) 0.0005(13) -0.0101(14)
C00L 0.0345(17) 0.0369(18) 0.0286(17) -0.0152(13) -0.0015(13) -0.0053(13)
C00M 0.0353(17) 0.0338(17) 0.0280(17) -0.0021(13) -0.0055(13) -0.0094(13)
C00N 0.0364(17) 0.050(2) 0.0227(17) -0.0133(14) 0.0020(13) -0.0182(15)
C00O 0.0335(16) 0.0299(16) 0.0231(16) -0.0063(12) 0.0008(12) -0.0070(13)
C00P 0.0346(17) 0.0371(17) 0.0256(17) -0.0070(13) 0.0026(13) -0.0062(14)
C00Q 0.0377(17) 0.0313(16) 0.0230(18) -0.0073(12) 0.0018(12) -0.0090(13)
C00R 0.0449(19) 0.0347(18) 0.042(2) -0.0150(15) 0.0020(15) -0.0134(15)
C00S 0.040(2) 0.052(2) 0.052(2) 0.0118(18) -0.0052(17) -0.0144(17)
C00T 0.053(2) 0.0326(18) 0.048(2) -0.0109(16) -0.0088(18) -0.0020(16)
C00U 0.047(2) 0.046(2) 0.039(2) -0.0078(16) 0.0053(16) -0.0198(16)
C00V 0.0394(19) 0.0349(18) 0.055(3) -0.0007(16) -0.0107(17) -0.0105(15)
C00W 0.0366(18) 0.0446(19) 0.0331(19) -0.0101(15) -0.0009(14) -0.0115(15)
C00X 0.0336(17) 0.0430(19) 0.036(2) -0.0122(15) 0.0038(14) -0.0071(14)
C00Y 0.0354(17) 0.0349(17) 0.0219(16) -0.0051(12) -0.0027(13) -0.0069(13)
C00Z 0.0420(19) 0.0414(19) 0.037(2) -0.0161(15) 0.0036(15) -0.0098(15)
C010 0.0380(18) 0.0363(18) 0.0334(19) -0.0031(14) 0.0021(14) -0.0100(14)
C011 0.0359(17) 0.0428(18) 0.0251(17) -0.0080(13) 0.0021(13) -0.0165(14)
C012 0.046(2) 0.058(2) 0.050(2) -0.0163(19) -0.0025(17) -0.0254(18)
C013 0.0346(18) 0.0326(17) 0.044(2) -0.0105(14) -0.0035(15) -0.0099(14)
C014 0.065(3) 0.051(2) 0.0280(19) -0.0017(16) -0.0079(17) -0.0238(19)
C015 0.0404(18) 0.0299(16) 0.0380(19) -0.0054(14) -0.0013(14) -0.0086(14)
C016 0.0414(19) 0.050(2) 0.0300(18) -0.0161(15) 0.0113(14) -0.0255(16)
C017 0.063(3) 0.056(3) 0.064(3) -0.020(2) 0.012(2) -0.037(2)
C018 0.0358(19) 0.056(2) 0.041(2) -0.0081(17) -0.0047(15) -0.0118(17)
C019 0.0353(17) 0.0462(19) 0.0319(18) -0.0126(14) 0.0059(13) -0.0184(15)
C01A 0.061(3) 0.077(3) 0.066(3) -0.033(2) 0.007(2) -0.043(2)
C01B 0.0354(17) 0.0409(18) 0.0351(19) -0.0105(14) 0.0042(14) -0.0141(14)
C01C 0.038(2) 0.065(3) 0.052(2) -0.030(2) 0.0057(17) -0.0039(18)
C01D 0.054(2) 0.0356(19) 0.043(2) -0.0080(16) 0.0006(18) -0.0077(17)
C01E 0.0344(17) 0.0340(17) 0.0302(19) -0.0019(13) -0.0024(13) -0.0097(13)
C01F 0.050(2) 0.057(2) 0.040(2) -0.0164(18) -0.0036(17) -0.0151(18)
C01G 0.0353(18) 0.054(2) 0.043(2) -0.0129(17) 0.0003(15) -0.0170(16)
C01H 0.046(2) 0.0376(19) 0.046(2) -0.0079(16) 0.0114(17) -0.0078(16)
C01I 0.053(2) 0.042(2) 0.0293(19) -0.0013(15) -0.0014(16) -0.0095(17)
C01J 0.049(2) 0.044(2) 0.046(2) 0.0076(17) -0.0146(17) -0.0197(17)
C01K 0.0345(18) 0.045(2) 0.049(2) -0.0133(17) 0.0054(15) -0.0103(15)
C01L 0.047(2) 0.055(2) 0.037(2) -0.0138(16) 0.0088(15) -0.0268(18)
C01M 0.0340(18) 0.055(2) 0.046(2) -0.0194(17) 0.0021(15) -0.0139(16)
C01N 0.0337(17) 0.0365(18) 0.051(2) -0.0129(16) -0.0026(15) -0.0055(14)
C01O 0.040(2) 0.048(2) 0.047(2) -0.0161(17) 0.0051(16) -0.0071(16)
C01P 0.046(2) 0.0392(19) 0.041(2) -0.0122(16) -0.0044(16) -0.0032(15)
C01Q 0.042(2) 0.048(2) 0.048(2) -0.0199(17) 0.0047(16) -0.0158(16)
C01R 0.059(3) 0.052(2) 0.068(3) -0.034(2) 0.011(2) -0.014(2)
C01S 0.044(2) 0.082(3) 0.051(3) -0.022(2) 0.0006(18) -0.031(2)
C01T 0.047(2) 0.060(3) 0.062(3) -0.036(2) -0.008(2) 0.0059(19)
C01U 0.056(3) 0.076(3) 0.073(3) -0.022(3) -0.005(2) -0.040(2)
C01V 0.072(3) 0.064(3) 0.082(4) -0.022(3) 0.009(3) -0.044(3)
C01W 0.0354(19) 0.046(2) 0.053(2) -0.0015(17) 0.0034(16) -0.0046(16)
C01X 0.067(3) 0.076(3) 0.068(3) -0.039(3) 0.018(2) -0.025(3)
C01Y 0.048(2) 0.040(2) 0.063(3) -0.0182(19) -0.016(2) 0.0029(17)
C01Z 0.046(2) 0.076(3) 0.076(3) -0.019(3) 0.014(2) -0.023(2)
C020 0.064(3) 0.047(2) 0.085(4) -0.029(2) 0.013(3) 0.000(2)
C021 0.071(3) 0.080(3) 0.057(3) -0.044(3) 0.008(2) -0.025(3)
C022 0.066(3) 0.087(3) 0.041(2) -0.031(2) -0.001(2) -0.027(3)
C023 0.057(3) 0.053(2) 0.066(3) -0.014(2) 0.012(2) -0.030(2)
C024 0.063(3) 0.080(4) 0.107(5) 0.014(3) -0.023(3) -0.043(3)
C025 0.084(4) 0.040(2) 0.087(4) -0.010(2) -0.013(3) 0.001(2)
C027 0.092(4) 0.059(3) 0.106(5) 0.005(3) -0.006(4) -0.035(3)
Cl1 0.1052(12) 0.0708(9) 0.1010(12) -0.0170(7) -0.0097(9) -0.0290(8)
Cl2 0.0376(12) 0.1035(18) 0.120(3) -0.0397(17) -0.0046(13) -0.0102(12)
C4 0.060(3) 0.081(3) 0.080(4) -0.041(3) 0.021(2) -0.038(3)
Cl0A 0.094(2) 0.317(8) 0.060(2) -0.102(3) 0.0563(18) -0.113(4)
Cl1A 0.108(7) 0.190(10) 0.074(5) -0.004(5) 0.018(4) -0.101(7)
Cl2A 0.101(6) 0.361(16) 0.143(7) -0.202(10) 0.084(5) -0.144(8)
Cl3A 0.079(6) 0.086(6) 0.104(7) -0.055(6) 0.035(5) -0.032(5)

loop_
_atom_type_symbol
_atom_type_description
_atom_type_scat_dispersion_real
_atom_type_scat_dispersion_imag
_atom_type_scat_source
C C 0.0181 0.0091 'International Tables Vol C Tables 4.2.6.8 and 6.1.1.4'
H H 0.0000 0.0000 'International Tables Vol C Tables 4.2.6.8 and 6.1.1.4'
Cl Cl 0.3639 0.7018 'International Tables Vol C Tables 4.2.6.8 and 6.1.1.4'
N N 0.0311 0.0180 'International Tables Vol C Tables 4.2.6.8 and 6.1.1.4'
O O 0.0492 0.0322 'International Tables Vol C Tables 4.2.6.8 and 6.1.1.4'

loop_
_geom_angle_atom_site_label_1
_geom_angle_atom_site_label_2
_geom_angle_atom_site_label_3
_geom_angle
_geom_angle_site_symmetry_1
_geom_angle_site_symmetry_3
_geom_angle_publ_flag
C00T O005 C00R 120.0(3) . . ?
C00X O007 C015 119.9(3) . . ?
C01D O00A C00U 120.4(3) . . ?
C00G N00D C00P 126.5(3) . . ?
C00Q N00E C00L 125.4(3) . . ?
C00N N00F C016 125.8(3) . . ?
O003 C00G N00D 123.8(3) . . ?
O003 C00G C00Y 121.0(3) . . ?
N00D C00G C00Y 115.2(3) . . ?
C00R C00H C00K 121.7(3) . . ?
C01F C00H C00K 122.2(3) . . ?
C01F C00H C00R 116.2(3) . . ?
C01C C00I C00L 118.9(4) . . ?
C00N C00J C011 111.7(3) . . ?
C00N C00J C01K 105.0(3) . . ?
C011 C00J C01K 115.8(3) . . ?
C00H C00K C00O 110.5(3) . . ?
C01M C00K C00H 110.3(3) . . ?
C01M C00K C00O 112.7(3) . . ?
C00I C00L N00E 121.3(3) . . ?
C01P C00L N00E 118.0(3) . . ?
C01P C00L C00I 120.6(3) . . ?
C00S C00M C00Y 111.9(3) . . ?
C00S C00M C01E 110.5(3) . . ?
C01E C00M C00Y 109.4(3) . . ?
O008 C00N N00F 123.2(3) . . ?
O008 C00N C00J 121.6(3) . . ?
N00F C00N C00J 115.2(3) . . ?
C00Q C00O C00K 109.0(3) . . ?
C013 C00O C00K 113.6(3) . . ?
C013 C00O C00Q 107.8(3) . . ?
C00W C00P N00D 123.2(3) . . ?
C00W C00P C00Z 120.5(3) . . ?
C00Z C00P N00D 116.3(3) . . ?
O006 C00Q N00E 124.1(3) . . ?
O006 C00Q C00O 120.8(3) . . ?
N00E C00Q C00O 115.1(3) . . ?
O005 C00R C00H 120.5(3) . . ?
O005 C00R C01R 116.7(4) . . ?
C01R C00R C00H 122.7(4) . . ?
C024 C00S C00M 123.3(5) . . ?
O005 C00T C01N 119.6(4) . . ?
O00C C00T O005 116.7(4) . . ?
O00C C00T C01N 123.7(4) . . ?
C017 C00U O00A 116.9(4) . . ?
C019 C00U O00A 120.6(3) . . ?
C019 C00U C017 122.4(4) . . ?
C01J C00V C015 119.1(4) . . ?
C00P C00W C018 118.5(4) . . ?
O007 C00X C01B 118.7(3) . . ?
O009 C00X O007 117.5(4) . . ?
O009 C00X C01B 123.8(4) . . ?
C00G C00Y C00M 109.1(3) . . ?
C00G C00Y C010 107.1(3) . . ?
C010 C00Y C00M 114.2(3) . . ?
C00P C00Z C01H 120.6(4) . . ?
C01B C010 C00Y 117.4(3) . . ?
C019 C011 C00J 109.3(3) . . ?
C01Q C011 C00J 112.4(3) . . ?
C01Q C011 C019 109.5(3) . . ?
C01U C012 C016 118.2(4) . . ?
C00O C013 C01N 116.5(3) . . ?
C01J C014 C01I 120.0(4) . . ?
O007 C015 C01E 120.6(3) . . ?
C00V C015 O007 116.8(3) . . ?
C00V C015 C01E 122.6(4) . . ?
C012 C016 N00F 121.3(4) . . ?
C01L C016 N00F 118.8(3) . . ?
C01L C016 C012 119.9(4) . . ?
C01A C017 C00U 119.2(4) . . ?
C01W C018 C00W 120.8(4) . . ?
C00U C019 C011 122.4(3) . . ?
C00U C019 C01G 116.9(3) . . ?
C01G C019 C011 120.7(3) . . ?
C01S C01A C017 119.8(4) . . ?
C00X C01B C010 111.5(3) . . ?
C01T C01C C00I 120.4(4) . . ?
O00A C01D C01O 119.2(3) . . ?
O00B C01D O00A 117.9(4) . . ?
O00B C01D C01O 122.8(4) . . ?
C015 C01E C00M 122.0(3) . . ?
C01I C01E C00M 121.3(3) . . ?
C01I C01E C015 116.7(3) . . ?
C022 C01F C00H 122.0(4) . . ?
C01S C01G C019 121.3(4) . . ?
C00Z C01H C020 119.8(4) . . ?
C01W C01H C00Z 118.4(4) . . ?
C01W C01H C020 121.8(4) . . ?
C014 C01I C01E 121.6(4) . . ?
C00V C01J C014 120.0(3) . . ?
C01O C01K C00J 116.7(3) . . ?
C016 C01L C023 121.3(4) . . ?
C01Z C01M C00K 125.1(4) . . ?
C00T C01N C013 110.8(3) . . ?
C01D C01O C01K 110.3(3) . . ?
C00L C01P C01Y 120.3(4) . . ?
C01X C01Q C011 125.0(4) . . ?
C021 C01R C00R 118.8(4) . . ?
C01A C01S C01G 120.4(4) . . ?
C01C C01T C01Y 121.7(4) . . ?
C01V C01U C012 121.6(4) . . ?
C01U C01V C023 120.8(4) . . ?
C01H C01W C018 121.2(4) . . ?
C01P C01Y C025 119.4(5) . . ?
C01T C01Y C01P 118.1(4) . . ?
C01T C01Y C025 122.4(4) . . ?
C01R C021 C022 119.9(4) . . ?
C01F C022 C021 120.4(4) . . ?
C01L C023 C027 120.3(5) . . ?
C01V C023 C01L 118.2(5) . . ?
C01V C023 C027 121.5(5) . . ?
Cl1 C4 Cl1A 85.8(5) . . ?
Cl1 C4 Cl3A 164.9(5) . . ?
Cl2 C4 Cl1 107.5(3) . . ?
Cl2 C4 Cl1A 129.2(4) . . ?
Cl0A C4 Cl1 117.0(4) . . ?
Cl0A C4 Cl2A 109.1(4) . . ?
Cl2A C4 Cl1 95.5(5) . . ?

loop_
_geom_bond_atom_site_label_1
_geom_bond_atom_site_label_2
_geom_bond_distance
_geom_bond_site_symmetry_2
_geom_bond_publ_flag
O003 C00G 1.223(4) . ?
O005 C00R 1.395(5) . ?
O005 C00T 1.361(5) . ?
O006 C00Q 1.225(4) . ?
O007 C00X 1.353(5) . ?
O007 C015 1.390(5) . ?
O008 C00N 1.235(4) . ?
O009 C00X 1.200(5) . ?
O00A C00U 1.399(5) . ?
O00A C01D 1.352(5) . ?
O00B C01D 1.207(5) . ?
O00C C00T 1.199(5) . ?
N00D C00G 1.347(4) . ?
N00D C00P 1.425(4) . ?
N00E C00L 1.423(4) . ?
N00E C00Q 1.349(4) . ?
N00F C00N 1.342(5) . ?
N00F C016 1.420(5) . ?
C00G C00Y 1.534(5) . ?
C00H C00K 1.525(5) . ?
C00H C00R 1.400(5) . ?
C00H C01F 1.389(6) . ?
C00I C00L 1.397(5) . ?
C00I C01C 1.393(6) . ?
C00J C00N 1.518(5) . ?
C00J C011 1.547(5) . ?
C00J C01K 1.549(5) . ?
C00K C00O 1.562(5) . ?
C00K C01M 1.505(5) . ?
C00L C01P 1.377(5) . ?
C00M C00S 1.517(5) . ?
C00M C00Y 1.553(5) . ?
C00M C01E 1.519(4) . ?
C00O C00Q 1.527(4) . ?
C00O C013 1.527(5) . ?
C00P C00W 1.379(5) . ?
C00P C00Z 1.397(5) . ?
C00R C01R 1.396(6) . ?
C00S C024 1.314(8) . ?
C00T C01N 1.503(6) . ?
C00U C017 1.389(6) . ?
C00U C019 1.384(5) . ?
C00V C015 1.388(5) . ?
C00V C01J 1.381(6) . ?
C00W C018 1.401(5) . ?
C00X C01B 1.510(5) . ?
C00Y C010 1.534(5) . ?
C00Z C01H 1.398(6) . ?
C010 C01B 1.530(5) . ?
C011 C019 1.531(5) . ?
C011 C01Q 1.510(5) . ?
C012 C016 1.395(6) . ?
C012 C01U 1.382(6) . ?
C013 C01N 1.541(5) . ?
C014 C01I 1.389(6) . ?
C014 C01J 1.387(7) . ?
C015 C01E 1.397(5) . ?
C016 C01L 1.383(6) . ?
C017 C01A 1.389(8) . ?
C018 C01W 1.378(6) . ?
C019 C01G 1.399(5) . ?
C01A C01S 1.367(7) . ?
C01C C01T 1.361(7) . ?
C01D C01O 1.507(6) . ?
C01E C01I 1.392(5) . ?
C01F C022 1.382(6) . ?
C01G C01S 1.389(6) . ?
C01H C01W 1.375(6) . ?
C01H C020 1.509(6) . ?
C01K C01O 1.530(6) . ?
C01L C023 1.388(6) . ?
C01M C01Z 1.290(7) . ?
C01P C01Y 1.405(6) . ?
C01Q C01X 1.303(7) . ?
C01R C021 1.379(8) . ?
C01T C01Y 1.390(7) . ?
C01U C01V 1.373(8) . ?
C01V C023 1.379(8) . ?
C01Y C025 1.499(7) . ?
C021 C022 1.382(8) . ?
C023 C027 1.511(8) . ?
Cl1 C4 1.784(5) . ?
Cl2 C4 1.779(7) . ?
C4 Cl0A 1.654(5) . ?
C4 Cl1A 1.949(9) . ?
C4 Cl2A 1.720(10) . ?
C4 Cl3A 1.917(9) . ?
